data_1536011
loop_
_publ_author_name
'Chen, D.-G.'
'Cheng, W.-D.'
'Gong, Y.-J.'
'Wu, D.-S.'
'Zhang, H.'
'Zhang, Y.-C.'
'Kan, Z.-G.'

_publ_section_title
;
 Synthesis, band structure, and optical properties of Ba2 Zn V2 O8
;
_journal_name_full 'Journal of Solid State Chemistry'
_journal_page_first 3927
_journal_page_last 3933
_journal_volume 177
_journal_year 2004
_chemical_formula_sum 'Ba2 O8 V2 Zn'
_chemical_name_systematic 'Ba2 Zn V2 O8'
_space_group_IT_number 14
_symmetry_space_group_name_Hall '-P 2ybc'
_symmetry_space_group_name_H-M 'P 1 21/c 1'
_cell_angle_alpha 90
_cell_angle_beta 90.49
_cell_angle_gamma 90
_cell_formula_units_Z 4
_cell_length_a 7.905
_cell_length_b 16.149
_cell_length_c 6.158
_cell_volume 786.088
_citation_journal_id_ASTM JSSCBI
_cod_data_source_file Chen_JSSCBI_2004_1569.cif
_cod_data_source_block Ba2O8V2Zn1
_cod_original_cell_volume 786.0883
_cod_original_formula_sum 'Ba2 O8 V2 Zn1'
_cod_database_code 1536011

loop_
_symmetry_equiv_pos_as_xyz
x,y,z
-x,y+1/2,-z+1/2
-x,-y,-z
x,-y-1/2,z-1/2

loop_
_atom_site_label
_atom_site_type_symbol
_atom_site_fract_x
_atom_site_fract_y
_atom_site_fract_z
_atom_site_occupancy
_atom_site_U_iso_or_equiv
V2 V+5 0.5975 -0.17008 0.2636 1 0.0
Ba2 Ba+2 0.14077 0.12918 0.27305 1 0.0
O1 O-2 0.5763 0.2557 0.2485 1 0.0
Zn1 Zn+2 0.7241 0.25014 -0.0016 1 0.0
O6 O-2 0.2821 -0.0249 0.233 1 0.0
V1 V+5 0.8762 0.0912 -0.2464 1 0.0
O8 O-2 0.5769 -0.1006 0.4665 1 0.0
O7 O-2 0.8688 0.152 -0.009 1 0.0
O3 O-2 0.9491 -0.0328 0.262 1 0.0
O4 O-2 0.6034 -0.1133 0.034 1 0.0
Ba1 Ba+2 0.63811 0.04421 0.23915 1 0.0
O2 O-2 0.8536 0.145 0.5078 1 0.0
O5 O-2 0.2186 0.2846 0.188 1 0.0
